data_7046252
loop_
_publ_author_name
'Goodwin, Conrad A. P.'
'R\'eant, Benjamin L L'
'Kragskow, Jon G. C.'
'DiMucci, Ida M.'
'Lancaster, Kyle M.'
'Mills, David P.'
'Sproules, Stephen'

_publ_section_title
;
 Heteroleptic samarium(iii) halide complexes probed by
 fluorescence-detected L<sub>3</sub>-edge X-ray absorption spectroscopy.
;
_journal_issue 31
_journal_name_full 'Dalton transactions (Cambridge, England : 2003)'
_journal_page_first 10613
_journal_page_last 10625
_journal_paper_doi 10.1039/c8dt01452c
_journal_volume 47
_journal_year 2018
_chemical_formula_moiety 'C36 H84 Cl N2 Si4 Sm'
_chemical_formula_sum 'C36 H84 Cl N2 Si4 Sm'
_chemical_formula_weight 843.21
_space_group_crystal_system monoclinic
_space_group_IT_number 14
_space_group_name_Hall '-P 2ybc'
_space_group_name_H-M_alt 'P 1 21/c 1'
_symmetry_space_group_name_Hall '-P 2ybc'
_symmetry_space_group_name_H-M 'P 1 21/c 1'
_atom_sites_solution_hydrogens geom
_audit_creation_date 2018-03-28
_audit_creation_method
;
Olex2 1.2
(compiled 2017.08.10 svn.r3458 for OlexSys, GUI svn.r5381)
;
_audit_update_record
;
2018-03-29 deposited with the CCDC.
2018-05-04 downloaded from the CCDC.
;
_cell_angle_alpha 90
_cell_angle_beta 109.299(3)
_cell_angle_gamma 90
_cell_formula_units_Z 4
_cell_length_a 15.8726(4)
_cell_length_b 13.1782(3)
_cell_length_c 22.6012(6)
_cell_measurement_reflns_used 10088
_cell_measurement_temperature 150.01(1)
_cell_measurement_theta_max 29.0350
_cell_measurement_theta_min 3.0830
_cell_volume 4461.9(2)
_computing_cell_refinement 'CrysAlisPro 1.171.39.30c (Rigaku OD, 2017)'
_computing_data_collection 'CrysAlisPro 1.171.39.30c (Rigaku OD, 2017)'
_computing_data_reduction 'CrysAlisPro 1.171.39.30c (Rigaku OD, 2017)'
_computing_molecular_graphics 'Olex2 (Dolomanov et al., 2009)'
_computing_publication_material 'Olex2 (Dolomanov et al., 2009)'
_computing_structure_refinement 'ShelXL (Sheldrick, 2015)'
_computing_structure_solution 'ShelXT (Sheldrick, 2015)'
_diffrn_ambient_temperature 150.01(1)
_diffrn_detector 'CCD plate'
_diffrn_detector_area_resol_mean 10.3271
_diffrn_detector_type Atlas
_diffrn_measured_fraction_theta_full 0.999
_diffrn_measured_fraction_theta_max 0.999
_diffrn_measurement_details
;
List of Runs (angles in degrees, time in seconds):

  # Type    Start    End  Width  t~exp~   \w     \q     \k     \f   Frames
#--------------------------------------------------------------------------
  1  \w    -32.00  17.60   0.80    2.50    --  -12.00 -57.00 -90.00   62
  2  \w    -25.00  11.00   0.80    2.50    --  -12.00 -99.00-120.00   45
  3  \w    -85.00 -57.80   0.80    2.50    --  -12.00 -57.00 -90.00   34
  4  \w    -63.00  41.00   0.80    2.50    --   11.38 -57.00  90.00  130
;
_diffrn_measurement_device 'four-circle diffractometer'
_diffrn_measurement_device_type 'Xcalibur, Atlas'
_diffrn_measurement_method '\w scans'
_diffrn_orient_matrix_type 'CrysAlisPro convention (1999,Acta A55,543-557)'
_diffrn_orient_matrix_UB_11 -0.0401925000
_diffrn_orient_matrix_UB_12 -0.0283375000
_diffrn_orient_matrix_UB_13 -0.0108243000
_diffrn_orient_matrix_UB_21 0.0250101000
_diffrn_orient_matrix_UB_22 -0.0456863000
_diffrn_orient_matrix_UB_23 0.0056137000
_diffrn_orient_matrix_UB_31 -0.0017655000
_diffrn_orient_matrix_UB_32 -0.0016329000
_diffrn_orient_matrix_UB_33 0.0309435000
_diffrn_radiation_monochromator graphite
_diffrn_radiation_probe x-ray
_diffrn_radiation_type MoK\a
_diffrn_radiation_wavelength 0.71073
_diffrn_reflns_av_R_equivalents 0.0320
_diffrn_reflns_av_unetI/netI 0.0417
_diffrn_reflns_Laue_measured_fraction_full 0.999
_diffrn_reflns_Laue_measured_fraction_max 0.999
_diffrn_reflns_limit_h_max 19
_diffrn_reflns_limit_h_min -16
_diffrn_reflns_limit_k_max 12
_diffrn_reflns_limit_k_min -15
_diffrn_reflns_limit_l_max 26
_diffrn_reflns_limit_l_min -27
_diffrn_reflns_number 22398
_diffrn_reflns_point_group_measured_fraction_full 0.999
_diffrn_reflns_point_group_measured_fraction_max 0.999
_diffrn_reflns_theta_full 25.242
_diffrn_reflns_theta_max 25.350
_diffrn_reflns_theta_min 2.686
_diffrn_source 'fine-focus sealed X-ray tube'
_diffrn_source_type 'Enhance (Mo) X-ray Source'
_exptl_absorpt_coefficient_mu 1.508
_exptl_absorpt_correction_T_max 0.925
_exptl_absorpt_correction_T_min 0.872
_exptl_absorpt_correction_type analytical
_exptl_absorpt_process_details
;
CrysAlisPro 1.171.39.30c (Rigaku Oxford Diffraction, 2017)
Analytical numeric absorption correction using a multifaceted crystal
            model based on expressions derived by R.C. Clark & J.S. Reid.
(Clark, R. C. & Reid, J. S. (1995). Acta Cryst. A51, 887-897)
Empirical absorption correction using spherical harmonics,
 implemented in SCALE3 ABSPACK scaling algorithm.
;
_exptl_crystal_colour 'clear yellow'
_exptl_crystal_colour_lustre clear
_exptl_crystal_colour_primary yellow
_exptl_crystal_density_diffrn 1.255
_exptl_crystal_description block
_exptl_crystal_F_000 1796
_exptl_crystal_preparation 'By Benjamin Reant and CAPG.'
_exptl_crystal_recrystallization_method 'From hexane.'
_exptl_crystal_size_max 0.628
_exptl_crystal_size_mid 0.448
_exptl_crystal_size_min 0.321
_refine_diff_density_max 0.842
_refine_diff_density_min -0.489
_refine_diff_density_rms 0.080
_refine_ls_extinction_method none
_refine_ls_goodness_of_fit_ref 1.058
_refine_ls_hydrogen_treatment constr
_refine_ls_matrix_type full
_refine_ls_number_parameters 421
_refine_ls_number_reflns 8147
_refine_ls_number_restraints 0
_refine_ls_restrained_S_all 1.058
_refine_ls_R_factor_all 0.0385
_refine_ls_R_factor_gt 0.0286
_refine_ls_shift/su_max 0.002
_refine_ls_shift/su_mean 0.000
_refine_ls_structure_factor_coef Fsqd
_refine_ls_weighting_details 'w=1/[\s^2^(Fo^2^)+(0.0288P)^2^+0.3095P] where P=(Fo^2^+2Fc^2^)/3'
_refine_ls_weighting_scheme calc
_refine_ls_wR_factor_gt 0.0615
_refine_ls_wR_factor_ref 0.0658
_reflns_Friedel_coverage 0.000
_reflns_number_gt 6874
_reflns_number_total 8147
_reflns_threshold_expression 'I > 2\s(I)'
_cod_data_source_file c8dt01452c2.cif
_cod_data_source_block 2-Cl
_cod_depositor_comments 'Adding full bibliography for 7046250--7046253.cif.'
_cod_database_code 7046252
_manchester_internal_coll_name odpm65
_manchester_internal_coll_client CAPG/JGCK
_manchester_internal_coll_type custom
_manchester_internal_coll_frame_time 5.0
_manchester_internal_coll_frame_width 0.8
_manchester_internal_coll_frame_method '\w scans'
_manchester_internal_coll_user CAPG
_manchester_internal_coll_date 22/7/16
_manchester_internal_process_user CAPG
_manchester_internal_process_date 27/3/18
_manchester_internal_solution_user CAPG
_manchester_internal_solution_date 27/3/18
_manchester_internal_refinement_user CAPG
_manchester_internal_refinement_date 27/3/18
_manchester_internal_validation_user CAPG
_manchester_internal_validation_date 28/3/18
_manchester_internal_archive_date 28/3/18
_shelx_shelxl_version_number 2018/1
_chemical_oxdiff_formula Sm(N(SiC9H21)2)2Cl
_shelx_space_group_comment
;
The symmetry employed for this shelxl refinement is uniquely defined
by the following loop, which should always be used as a source of
symmetry information in preference to the above space-group names.
They are only intended as comments.
;
_reflns_odcompleteness_completeness 99.59
_reflns_odcompleteness_iscentric 1
_reflns_odcompleteness_theta 26.32
_olex2_refinement_description
;
1. Fixed Uiso
 At 1.2 times of:
  All C(H) groups
 At 1.5 times of:
  All C(H,H,H) groups
2.a Ternary CH refined with riding coordinates:
 C1(H1), C4(H4), C7(H7), C10(H10), C13(H13), C16(H16), C19(H19), C22(H22),
 C25(H25), C28(H28), C31(H31), C34(H34)
2.b Idealised Me refined as rotating group:
 C2(H2A,H2B,H2C), C3(H3A,H3B,H3C), C5(H5A,H5B,H5C), C6(H6A,H6B,H6C), C8(H8A,
 H8B,H8C), C9(H9A,H9B,H9C), C11(H11A,H11B,H11C), C12(H12A,H12B,H12C), C14(H14A,
 H14B,H14C), C15(H15A,H15B,H15C), C17(H17A,H17B,H17C), C18(H18A,H18B,H18C),
 C20(H20A,H20B,H20C), C21(H21A,H21B,H21C), C23(H23A,H23B,H23C), C24(H24A,H24B,
 H24C), C26(H26A,H26B,H26C), C27(H27A,H27B,H27C), C29(H29A,H29B,H29C), C30(H30A,
 H30B,H30C), C32(H32A,H32B,H32C), C33(H33A,H33B,H33C), C35(H35A,H35B,H35C),
 C36(H36A,H36B,H36C)
;
_olex2_exptl_crystal_mounting_method 'From fomblin on a microscope slide.'
_olex2_submission_special_instructions 'No special instructions were received'
_oxdiff_exptl_absorpt_empirical_details
;
Empirical correction (ABSPACK) includes:
- Absorption correction using spherical harmonics
- Frame scaling
;
_oxdiff_exptl_absorpt_empirical_full_max 1.145
_oxdiff_exptl_absorpt_empirical_full_min 0.847

loop_
_space_group_symop_operation_xyz
'x, y, z'
'-x, y+1/2, -z+1/2'
'-x, -y, -z'
'x, -y-1/2, z-1/2'

loop_
_atom_site_label
_atom_site_type_symbol
_atom_site_fract_x
_atom_site_fract_y
_atom_site_fract_z
_atom_site_U_iso_or_equiv
_atom_site_adp_type
_atom_site_occupancy
_atom_site_site_symmetry_order
_atom_site_calc_flag
_atom_site_refinement_flags_posn
Sm1 Sm 0.66893(2) 0.53051(2) 0.27516(2) 0.01679(6) Uani 1 1 d .
Cl1 Cl 0.49670(4) 0.52429(6) 0.23704(3) 0.02529(17) Uani 1 1 d .
Si1 Si 0.77090(5) 0.71375(6) 0.37200(3) 0.01675(17) Uani 1 1 d .
Si2 Si 0.70970(5) 0.53104(6) 0.43798(3) 0.01554(17) Uani 1 1 d .
Si3 Si 0.77492(5) 0.31433(6) 0.26136(3) 0.01825(17) Uani 1 1 d .
Si4 Si 0.73009(5) 0.46993(6) 0.14784(3) 0.01658(17) Uani 1 1 d .
N1 N 0.72500(13) 0.59553(17) 0.37475(9) 0.0153(5) Uani 1 1 d .
N2 N 0.74056(13) 0.42914(17) 0.22285(9) 0.0158(5) Uani 1 1 d .
C1 C 0.74323(17) 0.7398(2) 0.28322(11) 0.0198(6) Uani 1 1 d .
H1 H 0.757109 0.676145 0.264200 0.024 Uiso 1 1 calc R
C2 C 0.64373(18) 0.7629(2) 0.24964(12) 0.0257(7) Uani 1 1 d .
H2A H 0.607287 0.709458 0.259232 0.038 Uiso 1 1 calc GR
H2B H 0.631897 0.765466 0.204272 0.038 Uiso 1 1 calc GR
H2C H 0.628678 0.828436 0.264031 0.038 Uiso 1 1 calc GR
C3 C 0.79853(19) 0.8255(2) 0.26723(12) 0.0276(7) Uani 1 1 d .
H3A H 0.782949 0.830798 0.221613 0.041 Uiso 1 1 calc GR
H3B H 0.862258 0.810033 0.285887 0.041 Uiso 1 1 calc GR
H3C H 0.785480 0.889906 0.284031 0.041 Uiso 1 1 calc GR
C4 C 0.72392(17) 0.8208(2) 0.40836(12) 0.0209(6) Uani 1 1 d .
H4 H 0.753505 0.814334 0.454713 0.025 Uiso 1 1 calc R
C5 C 0.62335(17) 0.8165(2) 0.39708(13) 0.0273(7) Uani 1 1 d .
H5A H 0.590702 0.832113 0.353055 0.041 Uiso 1 1 calc GR
H5B H 0.607863 0.866222 0.424037 0.041 Uiso 1 1 calc GR
H5C H 0.607154 0.748309 0.406944 0.041 Uiso 1 1 calc GR
C6 C 0.7458(2) 0.9287(2) 0.39128(13) 0.0295(7) Uani 1 1 d .
H6A H 0.809651 0.933491 0.397186 0.044 Uiso 1 1 calc GR
H6B H 0.730328 0.978177 0.418404 0.044 Uiso 1 1 calc GR
H6C H 0.711214 0.942977 0.347395 0.044 Uiso 1 1 calc GR
C7 C 0.89676(16) 0.7076(2) 0.41011(12) 0.0212(6) Uani 1 1 d .
H7 H 0.906493 0.665131 0.448445 0.025 Uiso 1 1 calc R
C8 C 0.94100(17) 0.6475(2) 0.36968(12) 0.0268(7) Uani 1 1 d .
H8A H 0.905574 0.586676 0.352939 0.040 Uiso 1 1 calc GR
H8B H 1.001431 0.627423 0.395493 0.040 Uiso 1 1 calc GR
H8C H 0.944085 0.690080 0.334916 0.040 Uiso 1 1 calc GR
C9 C 0.94880(19) 0.8056(3) 0.43405(14) 0.0354(8) Uani 1 1 d .
H9A H 0.942330 0.851473 0.398716 0.053 Uiso 1 1 calc GR
H9B H 1.012067 0.789452 0.454516 0.053 Uiso 1 1 calc GR
H9C H 0.925308 0.838395 0.464250 0.053 Uiso 1 1 calc GR
C10 C 0.79317(16) 0.4228(2) 0.46271(11) 0.0180(6) Uani 1 1 d .
H10 H 0.775940 0.374070 0.426753 0.022 Uiso 1 1 calc R
C11 C 0.89068(16) 0.4524(2) 0.47199(12) 0.0208(6) Uani 1 1 d .
H11A H 0.893135 0.490593 0.435383 0.031 Uiso 1 1 calc GR
H11B H 0.927070 0.390931 0.476889 0.031 Uiso 1 1 calc GR
H11C H 0.913815 0.494616 0.509611 0.031 Uiso 1 1 calc GR
C12 C 0.79262(19) 0.3604(2) 0.52011(12) 0.0293(7) Uani 1 1 d .
H12A H 0.820948 0.399593 0.558373 0.044 Uiso 1 1 calc GR
H12B H 0.825664 0.297046 0.521669 0.044 Uiso 1 1 calc GR
H12C H 0.730883 0.344698 0.516843 0.044 Uiso 1 1 calc GR
C13 C 0.59266(17) 0.4743(2) 0.40353(12) 0.0195(6) Uani 1 1 d .
H13 H 0.588457 0.453056 0.360164 0.023 Uiso 1 1 calc R
C14 C 0.51833(17) 0.5532(2) 0.39374(13) 0.0262(7) Uani 1 1 d .
H14A H 0.517142 0.576872 0.434564 0.039 Uiso 1 1 calc GR
H14B H 0.460711 0.522397 0.370420 0.039 Uiso 1 1 calc GR
H14C H 0.529611 0.610817 0.369977 0.039 Uiso 1 1 calc GR
C15 C 0.56878(18) 0.3784(2) 0.43300(13) 0.0311(7) Uani 1 1 d .
H15A H 0.612856 0.325334 0.434996 0.047 Uiso 1 1 calc GR
H15B H 0.509366 0.354818 0.407408 0.047 Uiso 1 1 calc GR
H15C H 0.568867 0.393914 0.475428 0.047 Uiso 1 1 calc GR
C16 C 0.71635(17) 0.6116(2) 0.50934(11) 0.0210(6) Uani 1 1 d .
H16 H 0.682569 0.675508 0.493232 0.025 Uiso 1 1 calc R
C17 C 0.67151(19) 0.5614(2) 0.55325(12) 0.0281(7) Uani 1 1 d .
H17A H 0.608879 0.546713 0.529588 0.042 Uiso 1 1 calc GR
H17B H 0.674625 0.607714 0.587854 0.042 Uiso 1 1 calc GR
H17C H 0.702614 0.498148 0.570097 0.042 Uiso 1 1 calc GR
C18 C 0.81166(18) 0.6434(3) 0.54896(12) 0.0285(7) Uani 1 1 d .
H18A H 0.846224 0.583075 0.567814 0.043 Uiso 1 1 calc GR
H18B H 0.809047 0.689888 0.582157 0.043 Uiso 1 1 calc GR
H18C H 0.840366 0.677521 0.522115 0.043 Uiso 1 1 calc GR
C19 C 0.68373(17) 0.2894(2) 0.29823(12) 0.0207(6) Uani 1 1 d .
H19 H 0.679003 0.354188 0.319938 0.025 Uiso 1 1 calc R
C20 C 0.59170(17) 0.2759(3) 0.24772(13) 0.0300(7) Uani 1 1 d .
H20A H 0.581632 0.330868 0.216953 0.045 Uiso 1 1 calc GR
H20B H 0.545194 0.277703 0.267397 0.045 Uiso 1 1 calc GR
H20C H 0.589656 0.210516 0.226624 0.045 Uiso 1 1 calc GR
C21 C 0.69611(19) 0.2067(2) 0.34834(12) 0.0280(7) Uani 1 1 d .
H21A H 0.703449 0.140652 0.330705 0.042 Uiso 1 1 calc GR
H21B H 0.643528 0.204851 0.361908 0.042 Uiso 1 1 calc GR
H21C H 0.749259 0.221821 0.384371 0.042 Uiso 1 1 calc GR
C22 C 0.88375(17) 0.3334(2) 0.32822(12) 0.0253(7) Uani 1 1 d .
H22 H 0.868632 0.381167 0.357609 0.030 Uiso 1 1 calc R
C23 C 0.95725(18) 0.3880(3) 0.30959(13) 0.0337(8) Uani 1 1 d .
H23A H 0.980936 0.341862 0.284905 0.050 Uiso 1 1 calc GR
H23B H 1.005501 0.408562 0.347493 0.050 Uiso 1 1 calc GR
H23C H 0.932015 0.448164 0.284525 0.050 Uiso 1 1 calc GR
C24 C 0.9244(2) 0.2401(3) 0.36838(14) 0.0382(8) Uani 1 1 d .
H24A H 0.880449 0.210525 0.385272 0.057 Uiso 1 1 calc GR
H24B H 0.977523 0.260551 0.403031 0.057 Uiso 1 1 calc GR
H24C H 0.941197 0.189604 0.342420 0.057 Uiso 1 1 calc GR
C25 C 0.78278(19) 0.2020(2) 0.21032(13) 0.0257(7) Uani 1 1 d .
H25 H 0.734426 0.211443 0.169097 0.031 Uiso 1 1 calc R
C26 C 0.7671(2) 0.0980(2) 0.23506(13) 0.0371(8) Uani 1 1 d .
H26A H 0.810558 0.087336 0.276950 0.056 Uiso 1 1 calc GR
H26B H 0.774125 0.044865 0.206710 0.056 Uiso 1 1 calc GR
H26C H 0.706541 0.095205 0.237342 0.056 Uiso 1 1 calc GR
C27 C 0.87140(19) 0.1997(3) 0.19641(13) 0.0343(8) Uani 1 1 d .
H27A H 0.881043 0.265542 0.179498 0.051 Uiso 1 1 calc GR
H27B H 0.868914 0.146375 0.165677 0.051 Uiso 1 1 calc GR
H27C H 0.920645 0.185819 0.235208 0.051 Uiso 1 1 calc GR
C28 C 0.63936(17) 0.5739(2) 0.12735(12) 0.0206(6) Uani 1 1 d .
H28 H 0.643883 0.607454 0.167983 0.025 Uiso 1 1 calc R
C29 C 0.54403(18) 0.5334(2) 0.10113(13) 0.0281(7) Uani 1 1 d .
H29A H 0.532714 0.508840 0.058273 0.042 Uiso 1 1 calc GR
H29B H 0.501853 0.587873 0.100826 0.042 Uiso 1 1 calc GR
H29C H 0.536357 0.477483 0.127482 0.042 Uiso 1 1 calc GR
C30 C 0.6499(2) 0.6596(2) 0.08387(13) 0.0336(8) Uani 1 1 d .
H30A H 0.707791 0.692999 0.102842 0.050 Uiso 1 1 calc GR
H30B H 0.601941 0.709369 0.077959 0.050 Uiso 1 1 calc GR
H30C H 0.646771 0.630984 0.043178 0.050 Uiso 1 1 calc GR
C31 C 0.83315(19) 0.5333(2) 0.13905(13) 0.0258(7) Uani 1 1 d .
H31 H 0.811935 0.567655 0.097261 0.031 Uiso 1 1 calc R
C32 C 0.87029(19) 0.6185(3) 0.18678(13) 0.0322(8) Uani 1 1 d .
H32A H 0.822876 0.667614 0.184243 0.048 Uiso 1 1 calc GR
H32B H 0.919340 0.652615 0.177495 0.048 Uiso 1 1 calc GR
H32C H 0.892392 0.589663 0.229096 0.048 Uiso 1 1 calc GR
C33 C 0.9088(2) 0.4636(3) 0.13679(15) 0.0363(8) Uani 1 1 d .
H33A H 0.934952 0.430198 0.177509 0.054 Uiso 1 1 calc GR
H33B H 0.954664 0.503649 0.127232 0.054 Uiso 1 1 calc GR
H33C H 0.885230 0.412128 0.104191 0.054 Uiso 1 1 calc GR
C34 C 0.69758(18) 0.3680(2) 0.08494(11) 0.0212(6) Uani 1 1 d .
H34 H 0.747620 0.317750 0.097164 0.025 Uiso 1 1 calc R
C35 C 0.6938(2) 0.4082(3) 0.01965(12) 0.0296(7) Uani 1 1 d .
H35A H 0.646968 0.459847 0.005571 0.044 Uiso 1 1 calc GR
H35B H 0.680485 0.351993 -0.010426 0.044 Uiso 1 1 calc GR
H35C H 0.751504 0.438197 0.022532 0.044 Uiso 1 1 calc GR
C36 C 0.61255(18) 0.3060(2) 0.07787(13) 0.0276(7) Uani 1 1 d .
H36A H 0.607816 0.293268 0.119376 0.041 Uiso 1 1 calc GR
H36B H 0.615576 0.241169 0.057425 0.041 Uiso 1 1 calc GR
H36C H 0.560147 0.344126 0.052312 0.041 Uiso 1 1 calc GR

loop_
_atom_site_aniso_label
_atom_site_aniso_U_11
_atom_site_aniso_U_22
_atom_site_aniso_U_33
_atom_site_aniso_U_23
_atom_site_aniso_U_13
_atom_site_aniso_U_12
Sm1 0.01807(8) 0.01625(10) 0.01682(8) -0.00014(6) 0.00679(6) 0.00279(6)
Cl1 0.0207(3) 0.0282(5) 0.0257(4) -0.0018(3) 0.0060(3) 0.0004(3)
Si1 0.0182(4) 0.0143(5) 0.0189(4) 0.0018(3) 0.0076(3) 0.0003(3)
Si2 0.0153(3) 0.0164(5) 0.0160(4) 0.0021(3) 0.0066(3) 0.0000(3)
Si3 0.0207(4) 0.0163(5) 0.0179(4) 0.0005(3) 0.0065(3) 0.0035(3)
Si4 0.0188(4) 0.0157(5) 0.0167(4) 0.0006(3) 0.0080(3) 0.0000(3)
N1 0.0163(10) 0.0131(13) 0.0177(11) 0.0006(10) 0.0072(9) 0.0010(10)
N2 0.0177(11) 0.0139(13) 0.0151(11) -0.0002(10) 0.0044(9) 0.0006(10)
C1 0.0264(14) 0.0136(16) 0.0208(14) 0.0021(12) 0.0097(12) 0.0020(12)
C2 0.0332(16) 0.0176(18) 0.0242(15) 0.0012(13) 0.0067(13) 0.0048(14)
C3 0.0417(17) 0.0170(18) 0.0285(15) 0.0035(13) 0.0175(14) -0.0055(14)
C4 0.0263(14) 0.0168(17) 0.0196(13) 0.0018(12) 0.0077(12) 0.0037(13)
C5 0.0294(15) 0.0266(19) 0.0276(15) 0.0015(14) 0.0116(13) 0.0078(14)
C6 0.0407(17) 0.0194(18) 0.0293(16) -0.0038(14) 0.0126(14) -0.0003(15)
C7 0.0198(13) 0.0198(18) 0.0241(14) 0.0053(13) 0.0076(12) -0.0019(12)
C8 0.0201(14) 0.033(2) 0.0285(15) 0.0041(14) 0.0092(12) 0.0012(14)
C9 0.0245(15) 0.031(2) 0.0459(18) 0.0045(17) 0.0056(14) -0.0059(15)
C10 0.0193(13) 0.0168(17) 0.0186(13) 0.0002(12) 0.0074(11) 0.0000(12)
C11 0.0176(13) 0.0223(18) 0.0209(14) 0.0010(12) 0.0042(12) 0.0016(12)
C12 0.0299(16) 0.027(2) 0.0317(16) 0.0117(15) 0.0110(13) 0.0042(14)
C13 0.0181(13) 0.0219(18) 0.0201(14) 0.0027(12) 0.0084(12) -0.0006(12)
C14 0.0186(14) 0.032(2) 0.0287(16) 0.0016(14) 0.0091(13) 0.0030(13)
C15 0.0249(15) 0.031(2) 0.0386(17) 0.0060(15) 0.0126(14) -0.0020(14)
C16 0.0232(14) 0.0229(18) 0.0187(13) 0.0025(13) 0.0093(12) 0.0042(13)
C17 0.0332(16) 0.033(2) 0.0229(15) 0.0027(14) 0.0156(13) 0.0030(15)
C18 0.0299(15) 0.032(2) 0.0240(15) -0.0077(14) 0.0097(13) -0.0012(14)
C19 0.0269(14) 0.0097(16) 0.0270(14) -0.0002(13) 0.0110(12) 0.0008(12)
C20 0.0266(15) 0.029(2) 0.0368(17) 0.0052(15) 0.0138(14) -0.0027(14)
C21 0.0391(17) 0.0197(19) 0.0295(16) 0.0019(14) 0.0172(14) -0.0024(14)
C22 0.0232(14) 0.030(2) 0.0211(14) -0.0016(13) 0.0045(12) 0.0079(14)
C23 0.0211(15) 0.042(2) 0.0341(16) -0.0053(16) 0.0039(13) -0.0001(15)
C24 0.0336(17) 0.047(2) 0.0299(16) 0.0102(16) 0.0057(14) 0.0149(17)
C25 0.0332(16) 0.0210(18) 0.0238(14) -0.0005(13) 0.0106(13) 0.0085(14)
C26 0.065(2) 0.0168(19) 0.0315(16) -0.0028(15) 0.0187(16) 0.0089(17)
C27 0.0427(18) 0.033(2) 0.0278(16) -0.0048(15) 0.0130(14) 0.0127(16)
C28 0.0270(15) 0.0202(17) 0.0151(13) 0.0030(12) 0.0074(12) 0.0044(13)
C29 0.0235(15) 0.034(2) 0.0257(15) 0.0004(14) 0.0065(13) 0.0077(14)
C30 0.0443(18) 0.025(2) 0.0316(16) 0.0100(15) 0.0125(15) 0.0052(16)
C31 0.0280(15) 0.028(2) 0.0263(15) 0.0020(14) 0.0156(13) -0.0021(14)
C32 0.0306(16) 0.035(2) 0.0349(16) -0.0063(16) 0.0161(14) -0.0107(15)
C33 0.0302(17) 0.043(2) 0.0419(19) -0.0032(16) 0.0207(15) -0.0025(16)
C34 0.0285(15) 0.0186(17) 0.0183(13) 0.0013(12) 0.0102(12) 0.0038(13)
C35 0.0401(17) 0.030(2) 0.0200(14) 0.0000(14) 0.0114(13) 0.0027(15)
C36 0.0341(16) 0.0218(19) 0.0248(15) -0.0049(14) 0.0072(13) -0.0014(14)

loop_
_atom_type_symbol
_atom_type_description
_atom_type_scat_dispersion_real
_atom_type_scat_dispersion_imag
_atom_type_scat_source
C C 0.0033 0.0016 'International Tables Vol C Tables 4.2.6.8 and 6.1.1.4'
H H 0.0000 0.0000 'International Tables Vol C Tables 4.2.6.8 and 6.1.1.4'
Cl Cl 0.1484 0.1585 'International Tables Vol C Tables 4.2.6.8 and 6.1.1.4'
N N 0.0061 0.0033 'International Tables Vol C Tables 4.2.6.8 and 6.1.1.4'
Si Si 0.0817 0.0704 'International Tables Vol C Tables 4.2.6.8 and 6.1.1.4'
Sm Sm -0.1638 3.4418 'International Tables Vol C Tables 4.2.6.8 and 6.1.1.4'

loop_
_exptl_crystal_face_index_h
_exptl_crystal_face_index_k
_exptl_crystal_face_index_l
_exptl_crystal_face_perp_dist
14 -4 16 0.1701
2 -18 0 0.2049
0 18 -9 0.2068
-13 7 -16 0.2568
13 13 -18 0.0351
-17 2 27 0.2800
-4 5 31 0.2473
-13 -15 2 0.1812
7 -14 -20 0.2519
-7 -13 -15 0.2287
-8 -1 32 0.2573

loop_
_geom_angle_atom_site_label_1
_geom_angle_atom_site_label_2
_geom_angle_atom_site_label_3
_geom_angle
Cl1 Sm1 C1 113.80(5)
N1 Sm1 Cl1 111.33(5)
N1 Sm1 N2 128.26(7)
N1 Sm1 C1 65.00(7)
N2 Sm1 Cl1 117.11(5)
N2 Sm1 C1 108.29(7)
N1 Si1 C1 104.06(11)
N1 Si1 C4 114.96(11)
N1 Si1 C7 109.77(12)
C4 Si1 C1 109.18(12)
C7 Si1 C1 108.77(11)
C7 Si1 C4 109.83(12)
N1 Si2 C10 109.50(11)
N1 Si2 C13 103.66(11)
N1 Si2 C16 115.95(12)
C10 Si2 C13 108.35(12)
C10 Si2 C16 109.35(12)
C16 Si2 C13 109.71(12)
N2 Si3 C19 102.06(11)
N2 Si3 C22 109.57(12)
N2 Si3 C25 116.41(11)
C22 Si3 C19 107.15(12)
C22 Si3 C25 111.12(13)
C25 Si3 C19 109.81(13)
N2 Si4 C28 106.12(11)
N2 Si4 C31 115.46(12)
N2 Si4 C34 115.28(12)
C31 Si4 C28 105.19(13)
C34 Si4 C28 109.04(12)
C34 Si4 C31 105.21(12)
Si1 N1 Sm1 109.41(10)
Si1 N1 Si2 129.91(12)
Si2 N1 Sm1 120.45(11)
Si3 N2 Sm1 111.82(10)
Si4 N2 Sm1 114.57(11)
Si4 N2 Si3 132.18(13)
Sm1 C1 H1 48.4
Si1 C1 Sm1 81.31(9)
Si1 C1 H1 106.8
C2 C1 Sm1 80.33(16)
C2 C1 Si1 112.96(17)
C2 C1 H1 106.8
C2 C1 C3 108.1(2)
C3 C1 Sm1 154.93(18)
C3 C1 Si1 114.84(18)
C3 C1 H1 106.8
C1 C2 H2A 109.5
C1 C2 H2B 109.5
C1 C2 H2C 109.5
H2A C2 H2B 109.5
H2A C2 H2C 109.5
H2B C2 H2C 109.5
C1 C3 H3A 109.5
C1 C3 H3B 109.5
C1 C3 H3C 109.5
H3A C3 H3B 109.5
H3A C3 H3C 109.5
H3B C3 H3C 109.5
Si1 C4 H4 105.9
C5 C4 Si1 115.8(2)
C5 C4 H4 105.9
C5 C4 C6 107.5(2)
C6 C4 Si1 114.98(18)
C6 C4 H4 105.9
C4 C5 H5A 109.5
C4 C5 H5B 109.5
C4 C5 H5C 109.5
H5A C5 H5B 109.5
H5A C5 H5C 109.5
H5B C5 H5C 109.5
C4 C6 H6A 109.5
C4 C6 H6B 109.5
C4 C6 H6C 109.5
H6A C6 H6B 109.5
H6A C6 H6C 109.5
H6B C6 H6C 109.5
Si1 C7 H7 104.8
C8 C7 Si1 111.70(18)
C8 C7 H7 104.8
C9 C7 Si1 119.3(2)
C9 C7 H7 104.8
C9 C7 C8 110.1(2)
C7 C8 H8A 109.5
C7 C8 H8B 109.5
C7 C8 H8C 109.5
H8A C8 H8B 109.5
H8A C8 H8C 109.5
H8B C8 H8C 109.5
C7 C9 H9A 109.5
C7 C9 H9B 109.5
C7 C9 H9C 109.5
H9A C9 H9B 109.5
H9A C9 H9C 109.5
H9B C9 H9C 109.5
Si2 C10 H10 105.4
C11 C10 Si2 114.9(2)
C11 C10 H10 105.4
C12 C10 Si2 116.84(18)
C12 C10 H10 105.4
C12 C10 C11 107.8(2)
C10 C11 H11A 109.5
C10 C11 H11B 109.5
C10 C11 H11C 109.5
H11A C11 H11B 109.5
H11A C11 H11C 109.5
H11B C11 H11C 109.5
C10 C12 H12A 109.5
C10 C12 H12B 109.5
C10 C12 H12C 109.5
H12A C12 H12B 109.5
H12A C12 H12C 109.5
H12B C12 H12C 109.5
Si2 C13 H13 104.4
C14 C13 Si2 113.0(2)
C14 C13 H13 104.4
C15 C13 Si2 119.44(19)
C15 C13 H13 104.4
C15 C13 C14 109.4(2)
C13 C14 H14A 109.5
C13 C14 H14B 109.5
C13 C14 H14C 109.5
H14A C14 H14B 109.5
H14A C14 H14C 109.5
H14B C14 H14C 109.5
C13 C15 H15A 109.5
C13 C15 H15B 109.5
C13 C15 H15C 109.5
H15A C15 H15B 109.5
H15A C15 H15C 109.5
H15B C15 H15C 109.5
Si2 C16 H16 106.7
C17 C16 Si2 113.3(2)
C17 C16 H16 106.7
C18 C16 Si2 114.40(18)
C18 C16 H16 106.7
C18 C16 C17 108.4(2)
C16 C17 H17A 109.5
C16 C17 H17B 109.5
C16 C17 H17C 109.5
H17A C17 H17B 109.5
H17A C17 H17C 109.5
H17B C17 H17C 109.5
C16 C18 H18A 109.5
C16 C18 H18B 109.5
C16 C18 H18C 109.5
H18A C18 H18B 109.5
H18A C18 H18C 109.5
H18B C18 H18C 109.5
Si3 C19 H19 104.8
C20 C19 Si3 111.37(18)
C20 C19 H19 104.8
C21 C19 Si3 120.63(19)
C21 C19 H19 104.8
C21 C19 C20 108.9(2)
C19 C20 H20A 109.5
C19 C20 H20B 109.5
C19 C20 H20C 109.5
H20A C20 H20B 109.5
H20A C20 H20C 109.5
H20B C20 H20C 109.5
C19 C21 H21A 109.5
C19 C21 H21B 109.5
C19 C21 H21C 109.5
H21A C21 H21B 109.5
H21A C21 H21C 109.5
H21B C21 H21C 109.5
Si3 C22 H22 104.9
C23 C22 Si3 114.56(18)
C23 C22 H22 104.9
C24 C22 Si3 117.2(2)
C24 C22 H22 104.9
C24 C22 C23 109.0(2)
C22 C23 H23A 109.5
C22 C23 H23B 109.5
C22 C23 H23C 109.5
H23A C23 H23B 109.5
H23A C23 H23C 109.5
H23B C23 H23C 109.5
C22 C24 H24A 109.5
C22 C24 H24B 109.5
C22 C24 H24C 109.5
H24A C24 H24B 109.5
H24A C24 H24C 109.5
H24B C24 H24C 109.5
Si3 C25 H25 106.5
C26 C25 Si3 115.03(19)
C26 C25 H25 106.5
C26 C25 C27 109.1(3)
C27 C25 Si3 112.7(2)
C27 C25 H25 106.5
C25 C26 H26A 109.5
C25 C26 H26B 109.5
C25 C26 H26C 109.5
H26A C26 H26B 109.5
H26A C26 H26C 109.5
H26B C26 H26C 109.5
C25 C27 H27A 109.5
C25 C27 H27B 109.5
C25 C27 H27C 109.5
H27A C27 H27B 109.5
H27A C27 H27C 109.5
H27B C27 H27C 109.5
Si4 C28 H28 105.8
C29 C28 Si4 114.2(2)
C29 C28 H28 105.8
C29 C28 C30 108.1(2)
C30 C28 Si4 116.31(19)
C30 C28 H28 105.8
C28 C29 H29A 109.5
C28 C29 H29B 109.5
C28 C29 H29C 109.5
H29A C29 H29B 109.5
H29A C29 H29C 109.5
H29B C29 H29C 109.5
C28 C30 H30A 109.5
C28 C30 H30B 109.5
C28 C30 H30C 109.5
H30A C30 H30B 109.5
H30A C30 H30C 109.5
H30B C30 H30C 109.5
Si4 C31 H31 105.3
C32 C31 Si4 113.04(19)
C32 C31 H31 105.3
C33 C31 Si4 116.8(2)
C33 C31 H31 105.3
C33 C31 C32 109.9(2)
C31 C32 H32A 109.5
C31 C32 H32B 109.5
C31 C32 H32C 109.5
H32A C32 H32B 109.5
H32A C32 H32C 109.5
H32B C32 H32C 109.5
C31 C33 H33A 109.5
C31 C33 H33B 109.5
C31 C33 H33C 109.5
H33A C33 H33B 109.5
H33A C33 H33C 109.5
H33B C33 H33C 109.5
Si4 C34 H34 105.5
C35 C34 Si4 112.7(2)
C35 C34 H34 105.5
C36 C34 Si4 117.70(18)
C36 C34 H34 105.5
C36 C34 C35 109.0(2)
C34 C35 H35A 109.5
C34 C35 H35B 109.5
C34 C35 H35C 109.5
H35A C35 H35B 109.5
H35A C35 H35C 109.5
H35B C35 H35C 109.5
C34 C36 H36A 109.5
C34 C36 H36B 109.5
C34 C36 H36C 109.5
H36A C36 H36B 109.5
H36A C36 H36C 109.5
H36B C36 H36C 109.5

loop_
_geom_bond_atom_site_label_1
_geom_bond_atom_site_label_2
_geom_bond_distance
Sm1 Cl1 2.5817(7)
Sm1 N1 2.295(2)
Sm1 N2 2.316(2)
Sm1 C1 2.982(3)
Si1 N1 1.730(2)
Si1 C1 1.938(2)
Si1 C4 1.904(3)
Si1 C7 1.898(3)
Si2 N1 1.747(2)
Si2 C10 1.901(3)
Si2 C13 1.913(3)
Si2 C16 1.905(3)
Si3 N2 1.741(2)
Si3 C19 1.922(3)
Si3 C22 1.899(3)
Si3 C25 1.906(3)
Si4 N2 1.733(2)
Si4 C28 1.930(3)
Si4 C31 1.905(3)
Si4 C34 1.900(3)
C1 H1 1.0000
C1 C2 1.540(4)
C1 C3 1.544(4)
C2 H2A 0.9800
C2 H2B 0.9800
C2 H2C 0.9800
C3 H3A 0.9800
C3 H3B 0.9800
C3 H3C 0.9800
C4 H4 1.0000
C4 C5 1.532(4)
C4 C6 1.543(4)
C5 H5A 0.9800
C5 H5B 0.9800
C5 H5C 0.9800
C6 H6A 0.9800
C6 H6B 0.9800
C6 H6C 0.9800
C7 H7 1.0000
C7 C8 1.543(4)
C7 C9 1.531(4)
C8 H8A 0.9800
C8 H8B 0.9800
C8 H8C 0.9800
C9 H9A 0.9800
C9 H9B 0.9800
C9 H9C 0.9800
C10 H10 1.0000
C10 C11 1.542(3)
C10 C12 1.539(4)
C11 H11A 0.9800
C11 H11B 0.9800
C11 H11C 0.9800
C12 H12A 0.9800
C12 H12B 0.9800
C12 H12C 0.9800
C13 H13 1.0000
C13 C14 1.533(4)
C13 C15 1.533(4)
C14 H14A 0.9800
C14 H14B 0.9800
C14 H14C 0.9800
C15 H15A 0.9800
C15 H15B 0.9800
C15 H15C 0.9800
C16 H16 1.0000
C16 C17 1.548(4)
C16 C18 1.540(4)
C17 H17A 0.9800
C17 H17B 0.9800
C17 H17C 0.9800
C18 H18A 0.9800
C18 H18B 0.9800
C18 H18C 0.9800
C19 H19 1.0000
C19 C20 1.538(4)
C19 C21 1.537(4)
C20 H20A 0.9800
C20 H20B 0.9800
C20 H20C 0.9800
C21 H21A 0.9800
C21 H21B 0.9800
C21 H21C 0.9800
C22 H22 1.0000
C22 C23 1.543(4)
C22 C24 1.539(4)
C23 H23A 0.9800
C23 H23B 0.9800
C23 H23C 0.9800
C24 H24A 0.9800
C24 H24B 0.9800
C24 H24C 0.9800
C25 H25 1.0000
C25 C26 1.532(4)
C25 C27 1.540(4)
C26 H26A 0.9800
C26 H26B 0.9800
C26 H26C 0.9800
C27 H27A 0.9800
C27 H27B 0.9800
C27 H27C 0.9800
C28 H28 1.0000
C28 C29 1.528(4)
C28 C30 1.542(4)
C29 H29A 0.9800
C29 H29B 0.9800
C29 H29C 0.9800
C30 H30A 0.9800
C30 H30B 0.9800
C30 H30C 0.9800
C31 H31 1.0000
C31 C32 1.533(4)
C31 C33 1.526(4)
C32 H32A 0.9800
C32 H32B 0.9800
C32 H32C 0.9800
C33 H33A 0.9800
C33 H33B 0.9800
C33 H33C 0.9800
C34 H34 1.0000
C34 C35 1.550(3)
C34 C36 1.540(4)
C35 H35A 0.9800
C35 H35B 0.9800
C35 H35C 0.9800
C36 H36A 0.9800
C36 H36B 0.9800
C36 H36C 0.9800

loop_
_exptl_oxdiff_crystal_face_indexfrac_h
_exptl_oxdiff_crystal_face_indexfrac_k
_exptl_oxdiff_crystal_face_indexfrac_l
_exptl_oxdiff_crystal_face_x
_exptl_oxdiff_crystal_face_y
_exptl_oxdiff_crystal_face_z
14.0013 -3.9996 16.0012 -0.6226 0.6227 0.4769
2.0006 -18.0013 -0.0007 0.4297 0.8724 0.0258
-0.0003 18.0012 -9.0003 -0.4127 -0.8729 -0.3079
-13.0012 6.9998 -16.0012 0.4974 -0.7348 -0.4836
13.0013 13.0011 -18.0016 -0.6961 -0.3699 -0.6012
-17.0022 2.0001 27.0032 0.3344 -0.3650 0.8623
-4.0010 5.0008 31.0035 -0.3165 -0.1545 0.9583
-13.0010 -15.0015 1.9999 0.9260 0.3714 0.1093
7.0014 -14.0012 -20.0028 0.3319 0.7025 -0.6085
-7.0002 -13.0015 -15.0019 0.8122 0.3347 -0.4306
-8.0013 -0.9998 32.0035 0.0035 0.0252 1.0061
